data_1569920
loop_
_publ_author_name
'Luo, Pengfei'
'Li, Long'
'Mao, Xinfang'
'Sun, Zheng'
'Wang, Yingcheng'
'Peng, Fangzhi'
'Shao, Zhihui'

_publ_section_title
;
 Chemodivergence in Pd-catalyzed desymmetrization of allenes:
 enantioselective [4+3] cycloaddition, desymmetric allenylic substitution
 and enynylation.
;
_journal_issue 39
_journal_name_full 'Chemical science'
_journal_page_first 10812
_journal_page_last 10823
_journal_paper_doi 10.1039/d3sc04581a
_journal_volume 14
_journal_year 2023
_chemical_absolute_configuration ad
_chemical_formula_moiety 'C26 H25 N O5 S'
_chemical_formula_sum 'C26 H25 N O5 S'
_chemical_formula_weight 463.53
_space_group_crystal_system orthorhombic
_space_group_IT_number 19
_space_group_name_Hall 'P 2ac 2ab'
_space_group_name_H-M_alt 'P 21 21 21'
_atom_sites_solution_hydrogens geom
_atom_sites_solution_primary iterative
_audit_creation_date 2022-12-06
_audit_creation_method
;
Olex2 1.5
(compiled 2022.04.07 svn.rca3783a0 for OlexSys, GUI svn.r6498)
;
_audit_update_record
;
2023-03-25 deposited with the CCDC.	2023-09-20 downloaded from the CCDC.
;
_cell_angle_alpha 90
_cell_angle_beta 90
_cell_angle_gamma 90
_cell_formula_units_Z 4
_cell_length_a 6.04550(10)
_cell_length_b 15.2328(3)
_cell_length_c 25.3404(5)
_cell_measurement_reflns_used 8055
_cell_measurement_temperature 193.00
_cell_measurement_theta_max 68.354
_cell_measurement_theta_min 3.385
_cell_volume 2333.59(8)
_computing_cell_refinement 'SAINT V8.40B (?, 2016)'
_computing_data_reduction 'SAINT V8.40B (?, 2016)'
_computing_molecular_graphics 'Olex2 1.5 (Dolomanov et al., 2009)'
_computing_publication_material 'Olex2 1.5 (Dolomanov et al., 2009)'
_computing_structure_refinement 'XL  (Sheldrick, 2008)'
_computing_structure_solution 'olex2.solve 1.5 (Bourhis et al., 2015)'
_diffrn_ambient_temperature 193.00
_diffrn_measured_fraction_theta_full 0.997
_diffrn_measured_fraction_theta_max 0.996
_diffrn_measurement_device_type 'Bruker D8 VENTURE'
_diffrn_measurement_method '\f and \w scans'
_diffrn_radiation_type CuK\a
_diffrn_radiation_wavelength 1.54178
_diffrn_reflns_av_R_equivalents 0.0586
_diffrn_reflns_av_unetI/netI 0.0437
_diffrn_reflns_Laue_measured_fraction_full 0.997
_diffrn_reflns_Laue_measured_fraction_max 0.996
_diffrn_reflns_limit_h_max 7
_diffrn_reflns_limit_h_min -7
_diffrn_reflns_limit_k_max 18
_diffrn_reflns_limit_k_min -18
_diffrn_reflns_limit_l_max 30
_diffrn_reflns_limit_l_min -30
_diffrn_reflns_number 23877
_diffrn_reflns_point_group_measured_fraction_full 0.997
_diffrn_reflns_point_group_measured_fraction_max 0.995
_diffrn_reflns_theta_full 67.679
_diffrn_reflns_theta_max 68.410
_diffrn_reflns_theta_min 3.385
_diffrn_source_current 1.1
_diffrn_source_power 0.05500000000000001
_diffrn_source_voltage 50.0
_diffrn_standards_number 0
_exptl_absorpt_coefficient_mu 1.546
_exptl_absorpt_correction_T_max 0.5849
_exptl_absorpt_correction_T_min 0.4571
_exptl_absorpt_correction_type multi-scan
_exptl_absorpt_process_details
;
SADABS-2016/2 (Bruker,2016/2) was used for absorption correction.
wR2(int) was 0.1595 before and 0.0771 after correction.
The Ratio of minimum to maximum transmission is 0.7815.
The \l/2 correction factor is Not present.
;
_exptl_crystal_density_diffrn 1.319
_exptl_crystal_description block
_exptl_crystal_F_000 976
_exptl_crystal_size_max 0.15
_exptl_crystal_size_mid 0.13
_exptl_crystal_size_min 0.11
_refine_diff_density_max 0.254
_refine_diff_density_min -0.209
_refine_diff_density_rms 0.054
_refine_ls_abs_structure_details
;
 Flack x determined using 1529 quotients [(I+)-(I-)]/[(I+)+(I-)]
 (Parsons, Flack and Wagner, Acta Cryst. B69 (2013) 249-259).
;
_refine_ls_abs_structure_Flack 0.024(8)
_refine_ls_extinction_coef 0.0037(5)
_refine_ls_extinction_expression Fc^*^=kFc[1+0.001xFc^2^\l^3^/sin(2\q)]^-1/4^
_refine_ls_extinction_method 'SHELXL-2018/3 (Sheldrick 2018)'
_refine_ls_goodness_of_fit_ref 1.047
_refine_ls_hydrogen_treatment constr
_refine_ls_matrix_type full
_refine_ls_number_parameters 339
_refine_ls_number_reflns 4285
_refine_ls_number_restraints 0
_refine_ls_restrained_S_all 1.047
_refine_ls_R_factor_all 0.0406
_refine_ls_R_factor_gt 0.0366
_refine_ls_shift/su_max 0.001
_refine_ls_shift/su_mean 0.000
_refine_ls_structure_factor_coef Fsqd
_refine_ls_weighting_details 'w=1/[\s^2^(Fo^2^)+(0.0520P)^2^+0.2165P] where P=(Fo^2^+2Fc^2^)/3'
_refine_ls_weighting_scheme calc
_refine_ls_wR_factor_gt 0.0922
_refine_ls_wR_factor_ref 0.0954
_reflns_Friedel_coverage 0.720
_reflns_Friedel_fraction_full 0.997
_reflns_Friedel_fraction_max 0.994
_reflns_number_gt 3906
_reflns_number_total 4285
_reflns_threshold_expression 'I > 2\s(I)'
_cod_data_source_file d3sc04581a2.cif
_cod_data_source_block cu_20221205_zh_yn_lpf_0m
_cod_depositor_comments
;
The following automatic conversions were performed:

data item '_chemical_absolute_configuration' value 'AD' was changed
to 'ad' in accordance with the
/home/data/users/saulius/crontab/automatic-downloads/rss-feeds/RSC/lib/dictionaries/cif_core.dic
dictionary named 'cif_core.dic' version 2.4.2 last updated on
2011-04-26.

Automatic conversion script
Id: cif_fix_values 8170 2020-07-09 18:12:32Z antanas 

 Adding full bibliography for 1569919--1569921.cif.
;
_cod_database_code 1569920
_shelx_shelxl_version_number 2018/3
_shelx_space_group_comment
;
The symmetry employed for this shelxl refinement is uniquely defined
by the following loop, which should always be used as a source of
symmetry information in preference to the above space-group names.
They are only intended as comments.
;
_shelx_estimated_absorpt_t_max 0.848
_shelx_estimated_absorpt_t_min 0.801
_olex2_refinement_description
;
1. Fixed Uiso
 At 1.2 times of:
  All C(H) groups, All C(H,H) groups
 At 1.5 times of:
  All C(H,H,H) groups
2. Others
 Sof(C25A)=Sof(C26A)=Sof(H26D)=Sof(H26E)=Sof(H26F)=Sof(O4A)=Sof(O5A)=1-FVAR(1)
 Sof(C25)=Sof(C26)=Sof(H26A)=Sof(H26B)=Sof(H26C)=Sof(O4)=Sof(O5)=FVAR(1)
3.a Secondary CH2 refined with riding coordinates:
 C14(H14A,H14B), C24(H24A,H24B)
3.b Aromatic/amide H refined with riding coordinates:
 C2(H2), C3(H3), C6(H6), C7(H7), C9(H9), C10(H10), C11(H11), C12(H12),
 C13(H13), C17(H17), C19(H19), C20(H20), C21(H21), C22(H22), C23(H23)
3.c Idealised Me refined as rotating group:
 C5(H5A,H5B,H5C), C26(H26A,H26B,H26C), C26A(H26D,H26E,H26F)
;
_olex2_submission_special_instructions 'No special instructions were received'

loop_
_space_group_symop_operation_xyz
'x, y, z'
'-x+1/2, -y, z+1/2'
'-x, y+1/2, -z+1/2'
'x+1/2, -y+1/2, -z'

loop_
_atom_site_label
_atom_site_type_symbol
_atom_site_fract_x
_atom_site_fract_y
_atom_site_fract_z
_atom_site_U_iso_or_equiv
_atom_site_adp_type
_atom_site_occupancy
_atom_site_site_symmetry_order
_atom_site_calc_flag
_atom_site_refinement_flags_posn
_atom_site_refinement_flags_adp
_atom_site_refinement_flags_occupancy
_atom_site_disorder_assembly
_atom_site_disorder_group
C1 C 0.3504(4) 0.88646(16) 0.34741(10) 0.0385(6) Uani 1 1 d . . . . .
C2 C 0.1503(5) 0.91647(19) 0.32804(12) 0.0487(6) Uani 1 1 d . . . . .
H2 H 0.091077 0.893465 0.296194 0.058 Uiso 1 1 calc R U . . .
C3 C 0.0381(6) 0.9806(2) 0.35588(14) 0.0598(8) Uani 1 1 d . . . . .
H3 H -0.098896 1.001854 0.342716 0.072 Uiso 1 1 calc R U . . .
C4 C 0.1212(7) 1.01430(19) 0.40251(14) 0.0640(10) Uani 1 1 d . . . . .
C5 C -0.0038(10) 1.0838(3) 0.43277(19) 0.1032(18) Uani 1 1 d . . . . .
H5A H 0.077417 1.139419 0.431079 0.155 Uiso 1 1 calc R U . . .
H5B H -0.019004 1.065606 0.469685 0.155 Uiso 1 1 calc R U . . .
H5C H -0.150862 1.091513 0.417185 0.155 Uiso 1 1 calc R U . . .
C6 C 0.3227(7) 0.9831(2) 0.42080(13) 0.0642(9) Uani 1 1 d . . . . .
H6 H 0.382294 1.006180 0.452581 0.077 Uiso 1 1 calc R U . . .
C7 C 0.4380(6) 0.9193(2) 0.39392(11) 0.0527(7) Uani 1 1 d . . . . .
H7 H 0.575270 0.898240 0.407008 0.063 Uiso 1 1 calc R U . . .
C8 C 0.3718(4) 0.68208(16) 0.38170(10) 0.0409(6) Uani 1 1 d . . . . .
C9 C 0.1987(5) 0.70171(19) 0.41569(12) 0.0499(6) Uani 1 1 d . . . . .
H9 H 0.074724 0.734206 0.403480 0.060 Uiso 1 1 calc R U . . .
C10 C 0.2086(6) 0.6733(2) 0.46781(13) 0.0588(8) Uani 1 1 d . . . . .
H10 H 0.090349 0.685958 0.491325 0.071 Uiso 1 1 calc R U . . .
C11 C 0.3900(6) 0.6269(2) 0.48532(12) 0.0612(8) Uani 1 1 d . . . . .
H11 H 0.397891 0.608649 0.521112 0.073 Uiso 1 1 calc R U . . .
C12 C 0.5593(6) 0.6070(2) 0.45130(13) 0.0610(8) Uani 1 1 d . . . . .
H12 H 0.682422 0.574017 0.463533 0.073 Uiso 1 1 calc R U . . .
C13 C 0.5519(5) 0.63460(19) 0.39917(12) 0.0504(7) Uani 1 1 d . . . . .
H13 H 0.669623 0.620969 0.375734 0.060 Uiso 1 1 calc R U . . .
C14 C 0.1743(5) 0.68081(17) 0.29491(11) 0.0445(6) Uani 1 1 d . . . . .
H14A H 0.170141 0.713554 0.261175 0.053 Uiso 1 1 calc R U . . .
H14B H 0.034468 0.692107 0.314072 0.053 Uiso 1 1 calc R U . . .
C15 C 0.1983(5) 0.58396(18) 0.28422(12) 0.0482(6) Uani 1 1 d . . . . .
C16 C 0.0521(6) 0.52708(19) 0.30135(11) 0.0545(8) Uani 1 1 d . . . . .
C17 C -0.0921(6) 0.47002(18) 0.31807(12) 0.0537(7) Uani 1 1 d . . . . .
H17 H -0.210366 0.455791 0.294924 0.064 Uiso 1 1 calc R U . . .
C18 C -0.0880(6) 0.42544(18) 0.36982(12) 0.0520(7) Uani 1 1 d . . . . .
C19 C 0.0748(8) 0.4434(2) 0.40656(15) 0.0737(11) Uani 1 1 d . . . . .
H19 H 0.186020 0.485749 0.399163 0.088 Uiso 1 1 calc R U . . .
C20 C 0.0740(10) 0.3991(4) 0.45428(17) 0.0994(16) Uani 1 1 d . . . . .
H20 H 0.184354 0.411611 0.479891 0.119 Uiso 1 1 calc R U . . .
C21 C -0.0853(11) 0.3370(3) 0.46492(18) 0.0972(16) Uani 1 1 d . . . . .
H21 H -0.083581 0.306483 0.497609 0.117 Uiso 1 1 calc R U . . .
C22 C -0.2435(8) 0.3195(3) 0.42907(17) 0.0828(12) Uani 1 1 d . . . . .
H22 H -0.353485 0.276714 0.436563 0.099 Uiso 1 1 calc R U . . .
C23 C -0.2465(6) 0.3636(2) 0.38129(14) 0.0645(8) Uani 1 1 d . . . . .
H23 H -0.358940 0.350982 0.356222 0.077 Uiso 1 1 calc R U . . .
C24 C 0.3992(6) 0.5548(2) 0.25429(13) 0.0585(8) Uani 1 1 d . . . . .
H24A H 0.534450 0.569894 0.274344 0.070 Uiso 1 1 calc R U . . .
H24B H 0.395519 0.490385 0.249260 0.070 Uiso 1 1 calc R U . . .
C25 C 0.6053(14) 0.6437(5) 0.2058(3) 0.0450(16) Uani 0.586(9) 1 d . . P A 1
C25A C 0.5261(16) 0.6474(7) 0.1715(4) 0.047(2) Uani 0.414(9) 1 d . . P A 2
C26 C 0.8423(17) 0.7356(7) 0.1741(5) 0.084(3) Uani 0.586(9) 1 d . . P A 1
H26A H 0.898864 0.765591 0.142662 0.126 Uiso 0.586(9) 1 calc R U P A 1
H26B H 0.946590 0.689649 0.184790 0.126 Uiso 0.586(9) 1 calc R U P A 1
H26C H 0.825314 0.778061 0.202864 0.126 Uiso 0.586(9) 1 calc R U P A 1
C26A C 0.7726(16) 0.7473(7) 0.1510(4) 0.054(2) Uani 0.414(9) 1 d . . P A 2
H26D H 0.660254 0.748117 0.123110 0.081 Uiso 0.414(9) 1 calc R U P A 2
H26E H 0.916919 0.733032 0.135625 0.081 Uiso 0.414(9) 1 calc R U P A 2
H26F H 0.779756 0.805185 0.167817 0.081 Uiso 0.414(9) 1 calc R U P A 2
N1 N 0.3650(4) 0.71058(14) 0.32711(8) 0.0411(5) Uani 1 1 d . . . . .
O1 O 0.4611(4) 0.81754(13) 0.25776(8) 0.0589(6) Uani 1 1 d . . . . .
O2 O 0.7082(3) 0.79767(15) 0.33480(10) 0.0617(6) Uani 1 1 d . . . . .
O3 O 0.4018(4) 0.59782(17) 0.20421(10) 0.0711(7) Uani 1 1 d . . . . .
O4 O 0.7554(6) 0.6421(3) 0.2347(2) 0.0619(15) Uani 0.586(9) 1 d . . P A 1
O4A O 0.4891(12) 0.6739(4) 0.1273(2) 0.070(2) Uani 0.414(9) 1 d . . P A 2
O5 O 0.5929(9) 0.6896(4) 0.16020(17) 0.0572(15) Uani 0.586(9) 1 d . . P A 1
O5A O 0.7006(16) 0.6659(5) 0.1995(3) 0.057(2) Uani 0.414(9) 1 d . . P A 2
S1 S 0.49059(11) 0.80295(4) 0.31321(3) 0.0438(2) Uani 1 1 d . . . . .

loop_
_atom_site_aniso_label
_atom_site_aniso_U_11
_atom_site_aniso_U_22
_atom_site_aniso_U_33
_atom_site_aniso_U_23
_atom_site_aniso_U_13
_atom_site_aniso_U_12
C1 0.0407(14) 0.0302(12) 0.0447(13) 0.0025(10) 0.0071(10) -0.0026(10)
C2 0.0471(16) 0.0426(14) 0.0564(15) 0.0026(12) 0.0053(12) 0.0036(12)
C3 0.0532(19) 0.0452(15) 0.081(2) 0.0128(15) 0.0184(16) 0.0131(14)
C4 0.088(3) 0.0337(14) 0.0703(19) 0.0002(13) 0.0425(19) -0.0010(16)
C5 0.142(4) 0.058(2) 0.110(3) -0.003(2) 0.076(3) 0.021(3)
C6 0.083(3) 0.0523(18) 0.0567(17) -0.0114(14) 0.0161(17) -0.0062(18)
C7 0.0551(18) 0.0491(15) 0.0540(15) -0.0024(13) 0.0012(13) -0.0019(13)
C8 0.0409(14) 0.0317(12) 0.0501(13) -0.0009(10) -0.0024(11) -0.0013(11)
C9 0.0489(15) 0.0392(14) 0.0618(16) 0.0032(13) 0.0051(12) 0.0048(13)
C10 0.065(2) 0.0520(18) 0.0590(17) 0.0023(14) 0.0145(15) 0.0010(15)
C11 0.072(2) 0.0585(19) 0.0529(16) 0.0063(14) -0.0052(15) -0.0053(17)
C12 0.0547(19) 0.0643(19) 0.0640(18) 0.0059(15) -0.0151(14) 0.0047(15)
C13 0.0423(16) 0.0488(15) 0.0602(16) -0.0038(13) -0.0051(12) 0.0046(12)
C14 0.0406(13) 0.0360(13) 0.0567(14) 0.0010(11) -0.0072(11) 0.0027(11)
C15 0.0526(16) 0.0355(14) 0.0565(15) -0.0022(12) -0.0167(13) 0.0027(12)
C16 0.069(2) 0.0389(14) 0.0554(16) -0.0032(12) -0.0203(14) 0.0008(14)
C17 0.0611(17) 0.0392(14) 0.0609(16) 0.0009(13) -0.0217(14) -0.0030(14)
C18 0.0605(18) 0.0365(14) 0.0588(16) 0.0001(12) -0.0113(13) 0.0041(13)
C19 0.091(3) 0.061(2) 0.069(2) 0.0048(16) -0.0305(19) -0.0055(19)
C20 0.131(4) 0.095(3) 0.072(2) 0.011(2) -0.038(3) 0.008(3)
C21 0.141(4) 0.082(3) 0.068(2) 0.023(2) 0.006(3) 0.033(3)
C22 0.092(3) 0.069(3) 0.087(3) 0.023(2) 0.019(2) 0.007(2)
C23 0.063(2) 0.0556(18) 0.076(2) 0.0063(16) -0.0028(17) -0.0005(16)
C24 0.0620(19) 0.0440(16) 0.0695(19) -0.0095(14) -0.0200(15) 0.0124(14)
C25 0.046(4) 0.046(3) 0.043(4) -0.005(3) 0.003(3) 0.004(3)
C25A 0.055(5) 0.044(5) 0.043(5) 0.002(3) 0.008(5) 0.012(4)
C26 0.071(6) 0.084(6) 0.097(7) 0.003(5) 0.014(5) -0.026(4)
C26A 0.038(5) 0.067(6) 0.057(5) -0.001(5) 0.002(4) -0.014(4)
N1 0.0409(11) 0.0319(10) 0.0506(12) 0.0007(9) -0.0001(9) 0.0001(9)
O1 0.0785(15) 0.0459(11) 0.0523(10) -0.0010(8) 0.0211(10) -0.0019(10)
O2 0.0361(10) 0.0508(12) 0.0983(16) -0.0052(11) 0.0067(10) -0.0026(10)
O3 0.0572(13) 0.0610(13) 0.0950(17) 0.0129(13) 0.0148(12) 0.0034(12)
O4 0.046(2) 0.065(3) 0.076(3) -0.005(2) -0.0045(19) 0.0010(19)
O4A 0.076(4) 0.081(4) 0.053(4) 0.010(3) -0.009(3) 0.011(4)
O5 0.063(3) 0.058(3) 0.050(3) 0.002(2) 0.009(2) -0.002(3)
O5A 0.065(5) 0.058(4) 0.050(5) 0.005(3) 0.002(4) 0.003(4)
S1 0.0398(3) 0.0342(3) 0.0575(4) -0.0021(3) 0.0114(3) -0.0001(3)

loop_
_atom_type_symbol
_atom_type_description
_atom_type_scat_dispersion_real
_atom_type_scat_dispersion_imag
_atom_type_scat_source
C C 0.0181 0.0091 'International Tables Vol C Tables 4.2.6.8 and 6.1.1.4'
H H 0.0000 0.0000 'International Tables Vol C Tables 4.2.6.8 and 6.1.1.4'
N N 0.0311 0.0180 'International Tables Vol C Tables 4.2.6.8 and 6.1.1.4'
O O 0.0492 0.0322 'International Tables Vol C Tables 4.2.6.8 and 6.1.1.4'
S S 0.3331 0.5567 'International Tables Vol C Tables 4.2.6.8 and 6.1.1.4'

loop_
_geom_angle_atom_site_label_1
_geom_angle_atom_site_label_2
_geom_angle_atom_site_label_3
_geom_angle
_geom_angle_site_symmetry_1
_geom_angle_site_symmetry_3
_geom_angle_publ_flag
C2 C1 C7 121.1(3) . . ?
C2 C1 S1 119.1(2) . . ?
C7 C1 S1 119.8(2) . . ?
C1 C2 H2 120.6 . . ?
C3 C2 C1 118.8(3) . . ?
C3 C2 H2 120.6 . . ?
C2 C3 H3 119.3 . . ?
C2 C3 C4 121.3(3) . . ?
C4 C3 H3 119.3 . . ?
C3 C4 C5 120.8(4) . . ?
C3 C4 C6 118.5(3) . . ?
C6 C4 C5 120.7(4) . . ?
C4 C5 H5A 109.5 . . ?
C4 C5 H5B 109.5 . . ?
C4 C5 H5C 109.5 . . ?
H5A C5 H5B 109.5 . . ?
H5A C5 H5C 109.5 . . ?
H5B C5 H5C 109.5 . . ?
C4 C6 H6 119.3 . . ?
C7 C6 C4 121.4(3) . . ?
C7 C6 H6 119.3 . . ?
C1 C7 H7 120.6 . . ?
C6 C7 C1 118.9(3) . . ?
C6 C7 H7 120.6 . . ?
C9 C8 N1 120.4(2) . . ?
C13 C8 C9 120.6(3) . . ?
C13 C8 N1 119.0(2) . . ?
C8 C9 H9 120.3 . . ?
C8 C9 C10 119.3(3) . . ?
C10 C9 H9 120.3 . . ?
C9 C10 H10 120.0 . . ?
C11 C10 C9 119.9(3) . . ?
C11 C10 H10 120.0 . . ?
C10 C11 H11 119.8 . . ?
C12 C11 C10 120.3(3) . . ?
C12 C11 H11 119.8 . . ?
C11 C12 H12 119.8 . . ?
C11 C12 C13 120.5(3) . . ?
C13 C12 H12 119.8 . . ?
C8 C13 C12 119.3(3) . . ?
C8 C13 H13 120.3 . . ?
C12 C13 H13 120.3 . . ?
H14A C14 H14B 108.3 . . ?
C15 C14 H14A 109.9 . . ?
C15 C14 H14B 109.9 . . ?
N1 C14 H14A 109.9 . . ?
N1 C14 H14B 109.9 . . ?
N1 C14 C15 108.9(2) . . ?
C16 C15 C14 121.5(3) . . ?
C16 C15 C24 121.2(3) . . ?
C24 C15 C14 117.3(3) . . ?
C17 C16 C15 179.4(4) . . ?
C16 C17 H17 117.1 . . ?
C16 C17 C18 125.8(3) . . ?
C18 C17 H17 117.1 . . ?
C19 C18 C17 121.2(3) . . ?
C23 C18 C17 119.4(3) . . ?
C23 C18 C19 119.3(3) . . ?
C18 C19 H19 120.4 . . ?
C18 C19 C20 119.3(4) . . ?
C20 C19 H19 120.4 . . ?
C19 C20 H20 119.7 . . ?
C21 C20 C19 120.6(4) . . ?
C21 C20 H20 119.7 . . ?
C20 C21 H21 120.0 . . ?
C22 C21 C20 120.1(4) . . ?
C22 C21 H21 120.0 . . ?
C21 C22 H22 119.9 . . ?
C21 C22 C23 120.2(4) . . ?
C23 C22 H22 119.9 . . ?
C18 C23 C22 120.5(4) . . ?
C18 C23 H23 119.7 . . ?
C22 C23 H23 119.7 . . ?
C15 C24 H24A 109.9 . . ?
C15 C24 H24B 109.9 . . ?
H24A C24 H24B 108.3 . . ?
O3 C24 C15 108.8(2) . . ?
O3 C24 H24A 109.9 . . ?
O3 C24 H24B 109.9 . . ?
O4 C25 O3 133.1(7) . . ?
O4 C25 O5 126.2(9) . . ?
O5 C25 O3 100.5(7) . . ?
O4A C25A O3 130.6(9) . . ?
O4A C25A O5A 125.6(12) . . ?
O5A C25A O3 103.7(10) . . ?
H26A C26 H26B 109.5 . . ?
H26A C26 H26C 109.5 . . ?
H26B C26 H26C 109.5 . . ?
O5 C26 H26A 109.5 . . ?
O5 C26 H26B 109.5 . . ?
O5 C26 H26C 109.5 . . ?
H26D C26A H26E 109.5 . . ?
H26D C26A H26F 109.5 . . ?
H26E C26A H26F 109.5 . . ?
O5A C26A H26D 109.5 . . ?
O5A C26A H26E 109.5 . . ?
O5A C26A H26F 109.5 . . ?
C8 N1 C14 117.1(2) . . ?
C8 N1 S1 116.71(17) . . ?
C14 N1 S1 120.32(17) . . ?
C25 O3 C24 102.2(4) . . ?
C25A O3 C24 143.9(5) . . ?
C25 O5 C26 89.3(6) . . ?
C25A O5A C26A 88.4(8) . . ?
N1 S1 C1 107.00(12) . . ?
O1 S1 C1 108.13(12) . . ?
O1 S1 N1 106.64(12) . . ?
O2 S1 C1 107.24(13) . . ?
O2 S1 N1 107.25(12) . . ?
O2 S1 O1 119.95(14) . . ?

loop_
_geom_bond_atom_site_label_1
_geom_bond_atom_site_label_2
_geom_bond_distance
_geom_bond_site_symmetry_2
_geom_bond_publ_flag
C1 C2 1.383(4) . ?
C1 C7 1.386(4) . ?
C1 S1 1.757(3) . ?
C2 H2 0.9500 . ?
C2 C3 1.382(4) . ?
C3 H3 0.9500 . ?
C3 C4 1.383(5) . ?
C4 C5 1.510(5) . ?
C4 C6 1.387(6) . ?
C5 H5A 0.9800 . ?
C5 H5B 0.9800 . ?
C5 H5C 0.9800 . ?
C6 H6 0.9500 . ?
C6 C7 1.376(5) . ?
C7 H7 0.9500 . ?
C8 C9 1.388(4) . ?
C8 C13 1.380(4) . ?
C8 N1 1.451(3) . ?
C9 H9 0.9500 . ?
C9 C10 1.391(4) . ?
C10 H10 0.9500 . ?
C10 C11 1.378(5) . ?
C11 H11 0.9500 . ?
C11 C12 1.372(5) . ?
C12 H12 0.9500 . ?
C12 C13 1.387(4) . ?
C13 H13 0.9500 . ?
C14 H14A 0.9900 . ?
C14 H14B 0.9900 . ?
C14 C15 1.507(4) . ?
C14 N1 1.484(3) . ?
C15 C16 1.312(4) . ?
C15 C24 1.499(5) . ?
C16 C17 1.302(5) . ?
C17 H17 0.9500 . ?
C17 C18 1.477(4) . ?
C18 C19 1.382(5) . ?
C18 C23 1.375(5) . ?
C19 H19 0.9500 . ?
C19 C20 1.385(6) . ?
C20 H20 0.9500 . ?
C20 C21 1.376(8) . ?
C21 H21 0.9500 . ?
C21 C22 1.346(7) . ?
C22 H22 0.9500 . ?
C22 C23 1.385(5) . ?
C23 H23 0.9500 . ?
C24 H24A 0.9900 . ?
C24 H24B 0.9900 . ?
C24 O3 1.428(4) . ?
C25 O3 1.416(9) . ?
C25 O4 1.167(10) . ?
C25 O5 1.352(10) . ?
C25A O3 1.351(13) . ?
C25A O4A 1.211(13) . ?
C25A O5A 1.303(14) . ?
C26 H26A 0.9800 . ?
C26 H26B 0.9800 . ?
C26 H26C 0.9800 . ?
C26 O5 1.700(11) . ?
C26A H26D 0.9800 . ?
C26A H26E 0.9800 . ?
C26A H26F 0.9800 . ?
C26A O5A 1.800(13) . ?
N1 S1 1.637(2) . ?
O1 S1 1.434(2) . ?
O2 S1 1.427(2) . ?

loop_
_geom_torsion_atom_site_label_1
_geom_torsion_atom_site_label_2
_geom_torsion_atom_site_label_3
_geom_torsion_atom_site_label_4
_geom_torsion
_geom_torsion_site_symmetry_1
_geom_torsion_site_symmetry_2
_geom_torsion_site_symmetry_3
_geom_torsion_site_symmetry_4
_geom_torsion_publ_flag
C1 C2 C3 C4 -0.5(4) . . . . ?
C2 C1 C7 C6 -0.2(4) . . . . ?
C2 C1 S1 N1 -77.1(2) . . . . ?
C2 C1 S1 O1 37.5(2) . . . . ?
C2 C1 S1 O2 168.1(2) . . . . ?
C2 C3 C4 C5 -179.5(3) . . . . ?
C2 C3 C4 C6 0.7(4) . . . . ?
C3 C4 C6 C7 -0.7(5) . . . . ?
C4 C6 C7 C1 0.4(5) . . . . ?
C5 C4 C6 C7 179.6(3) . . . . ?
C7 C1 C2 C3 0.2(4) . . . . ?
C7 C1 S1 N1 101.1(2) . . . . ?
C7 C1 S1 O1 -144.4(2) . . . . ?
C7 C1 S1 O2 -13.7(3) . . . . ?
C8 C9 C10 C11 0.6(5) . . . . ?
C8 N1 S1 C1 -64.2(2) . . . . ?
C8 N1 S1 O1 -179.74(19) . . . . ?
C8 N1 S1 O2 50.6(2) . . . . ?
C9 C8 C13 C12 -0.4(4) . . . . ?
C9 C8 N1 C14 -57.8(3) . . . . ?
C9 C8 N1 S1 95.2(3) . . . . ?
C9 C10 C11 C12 -1.3(5) . . . . ?
C10 C11 C12 C13 1.2(5) . . . . ?
C11 C12 C13 C8 -0.3(5) . . . . ?
C13 C8 C9 C10 0.3(4) . . . . ?
C13 C8 N1 C14 121.7(3) . . . . ?
C13 C8 N1 S1 -85.3(3) . . . . ?
C14 C15 C24 O3 -58.7(3) . . . . ?
C14 N1 S1 C1 87.9(2) . . . . ?
C14 N1 S1 O1 -27.6(2) . . . . ?
C14 N1 S1 O2 -157.3(2) . . . . ?
C15 C14 N1 C8 -71.2(3) . . . . ?
C15 C14 N1 S1 136.7(2) . . . . ?
C15 C24 O3 C25 120.9(3) . . . . ?
C15 C24 O3 C25A 127.0(6) . . . . ?
C16 C15 C24 O3 122.7(3) . . . . ?
C16 C17 C18 C19 1.5(5) . . . . ?
C16 C17 C18 C23 -177.2(3) . . . . ?
C17 C18 C19 C20 -179.0(4) . . . . ?
C17 C18 C23 C22 178.6(3) . . . . ?
C18 C19 C20 C21 0.8(7) . . . . ?
C19 C18 C23 C22 -0.1(5) . . . . ?
C19 C20 C21 C22 -0.7(8) . . . . ?
C20 C21 C22 C23 0.2(7) . . . . ?
C21 C22 C23 C18 0.2(6) . . . . ?
C23 C18 C19 C20 -0.4(6) . . . . ?
N1 C8 C9 C10 179.7(3) . . . . ?
N1 C8 C13 C12 -179.9(3) . . . . ?
N1 C14 C15 C16 117.7(3) . . . . ?
N1 C14 C15 C24 -60.9(3) . . . . ?
O3 C25 O5 C26 179.0(5) . . . . ?
O3 C25A O5A C26A -167.0(6) . . . . ?
O4 C25 O3 C24 9.7(8) . . . . ?
O4 C25 O5 C26 -5.0(8) . . . . ?
O4A C25A O3 C24 176.4(6) . . . . ?
O4A C25A O5A C26A 10.2(9) . . . . ?
O5 C25 O3 C24 -174.7(4) . . . . ?
O5A C25A O3 C24 -6.7(10) . . . . ?
S1 C1 C2 C3 178.3(2) . . . . ?
S1 C1 C7 C6 -178.3(2) . . . . ?
